data_4308700
loop_
_publ_author_name
'Timothy J. Boyle'
'Scott D. Bunge'
'Paul G. Clem'
'Jacob Richardson'
'Jeffrey T. Dawley'
'Leigh Anna M. Ottley'
'Mark A. Rodriguez'
'Bruce A. Tuttle'
'Gabriel R. Avilucea'
'Ralph G. Tissot'

_publ_section_title
;
Synthesis and Characterization of a Family of Structurally Characterized
Dysprosium Alkoxides for Improved Fatigue-Resistance Characteristics of
PDyZT Thin Films
;
_journal_name_full 'Inorganic Chemistry'
_journal_page_first 1588
_journal_page_last 1600
_journal_paper_doi 10.1021/ic048550b
_journal_volume 44
_journal_year 2005
_chemical_formula_moiety 'C46 H71 Dy O4'
_chemical_formula_sum 'C46 H71 Dy O4'
_chemical_formula_weight 850.53
_chemical_name_common '(17) Dy(DBP)3(THF)'
_chemical_name_systematic
; 
 ? 
;
_space_group_IT_number 61
_symmetry_cell_setting orthorhombic
_symmetry_space_group_name_Hall '-P 2ac 2ab'
_symmetry_space_group_name_H-M 'P b c a'
_atom_sites_solution_hydrogens geom
_atom_sites_solution_primary direct
_atom_sites_solution_secondary difmap
_audit_creation_method SHELXL-97
_cell_angle_alpha 90.00
_cell_angle_beta 90.00
_cell_angle_gamma 90.00
_cell_formula_units_Z 8
_cell_length_a 20.130(6)
_cell_length_b 16.367(5)
_cell_length_c 26.234(8)
_cell_measurement_temperature 168(2)
_cell_volume 8643(5)
_computing_cell_refinement 'Bruker SMART'
_computing_data_collection 'Bruker SMART'
_computing_data_reduction 'Bruker SAINT'
_computing_molecular_graphics 'Bruker SHELXTL'
_computing_publication_material 'Bruker SHELXTL'
_computing_structure_refinement 'SHELXL-97 (Sheldrick, 1997)'
_computing_structure_solution 'SHELXS-97 (Sheldrick, 1990)'
_diffrn_ambient_temperature 168(2)
_diffrn_measured_fraction_theta_full 0.996
_diffrn_measured_fraction_theta_max 0.996
_diffrn_measurement_device_type 'CCD area detector'
_diffrn_measurement_method 'phi and omega scans'
_diffrn_radiation_monochromator graphite
_diffrn_radiation_source 'fine-focus sealed tube'
_diffrn_radiation_type MoK\a
_diffrn_radiation_wavelength 0.71073
_diffrn_reflns_av_R_equivalents 0.1186
_diffrn_reflns_av_sigmaI/netI 0.0688
_diffrn_reflns_limit_h_max 22
_diffrn_reflns_limit_h_min -21
_diffrn_reflns_limit_k_max 18
_diffrn_reflns_limit_k_min -18
_diffrn_reflns_limit_l_max 29
_diffrn_reflns_limit_l_min -29
_diffrn_reflns_number 51111
_diffrn_reflns_theta_full 23.33
_diffrn_reflns_theta_max 23.33
_diffrn_reflns_theta_min 1.78
_exptl_absorpt_coefficient_mu 1.768
_exptl_absorpt_correction_type none
_exptl_crystal_colour colorless
_exptl_crystal_density_diffrn 1.307
_exptl_crystal_density_meas 0
_exptl_crystal_density_method 'not measured'
_exptl_crystal_description irregular
_exptl_crystal_F_000 3560
_exptl_crystal_size_max 0.183
_exptl_crystal_size_mid 0.113
_exptl_crystal_size_min 0.00
_refine_diff_density_max 0.956
_refine_diff_density_min -1.329
_refine_diff_density_rms 0.104
_refine_ls_extinction_method none
_refine_ls_goodness_of_fit_ref 1.096
_refine_ls_hydrogen_treatment mixed
_refine_ls_matrix_type full
_refine_ls_number_parameters 478
_refine_ls_number_reflns 6244
_refine_ls_number_restraints 0
_refine_ls_restrained_S_all 1.096
_refine_ls_R_factor_all 0.0790
_refine_ls_R_factor_gt 0.0539
_refine_ls_shift/su_max 0.036
_refine_ls_shift/su_mean 0.000
_refine_ls_structure_factor_coef Fsqd
_refine_ls_weighting_details 'calc w=1/[\s^2^(Fo^2^)+(0.0331P)^2^+21.5638P] where P=(Fo^2^+2Fc^2^)/3'
_refine_ls_weighting_scheme calc
_refine_ls_wR_factor_gt 0.1067
_refine_ls_wR_factor_ref 0.1159
_reflns_number_gt 4692
_reflns_number_total 6244
_reflns_threshold_expression >2sigma(I)
_cod_data_source_file ic048550bsi20041015_025718_13.cif
_cod_data_source_block na112w
_cod_depositor_comments
;
The following automatic conversions were performed:
'_symmetry_cell_setting' value 'Orthorhombic' changed to 'orthorhombic'
according to '/home/saulius/struct/CIF-dictionaries/cif_core.dic'
dictionary named 'cif_core.dic' version 2.4.1 from 2010-06-29.

Automatic conversion script
Id: cif_fix_enum 1527 2010-12-29 10:47:43Z saulius 
;
_cod_database_code 4308700

loop_
_symmetry_equiv_pos_as_xyz
'x, y, z'
'-x+1/2, -y, z+1/2'
'-x, y+1/2, -z+1/2'
'x+1/2, -y+1/2, -z'
'-x, -y, -z'
'x-1/2, y, -z-1/2'
'x, -y-1/2, z-1/2'
'-x-1/2, y-1/2, z'

loop_
_atom_site_label
_atom_site_type_symbol
_atom_site_fract_x
_atom_site_fract_y
_atom_site_fract_z
_atom_site_U_iso_or_equiv
_atom_site_adp_type
_atom_site_occupancy
_atom_site_symmetry_multiplicity
_atom_site_calc_flag
_atom_site_refinement_flags
_atom_site_disorder_assembly
_atom_site_disorder_group
Dy1 Dy 0.097724(15) 0.316314(19) 0.158239(13) 0.02713(13) Uani 1 1 d . . .
O1 O 0.0046(2) 0.3077(3) 0.12452(17) 0.0314(12) Uani 1 1 d . . .
O2 O 0.11276(19) 0.3576(3) 0.23318(16) 0.0240(11) Uani 1 1 d . . .
O3 O 0.1642(2) 0.3676(3) 0.10595(17) 0.0324(12) Uani 1 1 d . . .
O4 O 0.0979(2) 0.1715(3) 0.17074(18) 0.0381(12) Uani 1 1 d . . .
C1 C -0.0553(3) 0.2818(4) 0.1075(3) 0.0256(16) Uani 1 1 d . . .
C2 C -0.1144(3) 0.3127(4) 0.1313(3) 0.0300(17) Uani 1 1 d . . .
C3 C -0.1745(4) 0.2800(5) 0.1152(3) 0.044(2) Uani 1 1 d . . .
H3 H -0.2143 0.2995 0.1303 0.053 Uiso 1 1 calc R . .
C4 C -0.1786(4) 0.2205(5) 0.0780(3) 0.056(3) Uani 1 1 d . . .
H4 H -0.2204 0.1980 0.0688 0.067 Uiso 1 1 calc R . .
C5 C -0.1225(4) 0.1948(5) 0.0551(3) 0.051(2) Uani 1 1 d . . .
H5 H -0.1259 0.1543 0.0293 0.061 Uiso 1 1 calc R . .
C6 C -0.0593(4) 0.2249(4) 0.0676(3) 0.0336(18) Uani 1 1 d . . .
C7 C -0.1120(3) 0.3803(4) 0.1713(3) 0.0281(17) Uani 1 1 d . . .
C8 C -0.0800(4) 0.4576(4) 0.1478(3) 0.0374(19) Uani 1 1 d . . .
H8A H -0.0360 0.4439 0.1343 0.056 Uiso 1 1 calc R . .
H8B H -0.0756 0.4998 0.1741 0.056 Uiso 1 1 calc R . .
H8C H -0.1082 0.4780 0.1201 0.056 Uiso 1 1 calc R . .
C9 C -0.0750(3) 0.3527(4) 0.2189(3) 0.0346(18) Uani 1 1 d . . .
H9A H -0.0962 0.3035 0.2327 0.052 Uiso 1 1 calc R . .
H9B H -0.0762 0.3963 0.2445 0.052 Uiso 1 1 calc R . .
H9C H -0.0287 0.3405 0.2102 0.052 Uiso 1 1 calc R . .
C10 C -0.1823(3) 0.4054(5) 0.1881(3) 0.048(2) Uani 1 1 d . . .
H10A H -0.2070 0.4260 0.1586 0.072 Uiso 1 1 calc R . .
H10B H -0.1793 0.4483 0.2140 0.072 Uiso 1 1 calc R . .
H10C H -0.2054 0.3578 0.2023 0.072 Uiso 1 1 calc R . .
C11 C -0.0030(4) 0.1964(4) 0.0315(3) 0.040(2) Uani 1 1 d . . .
C12 C -0.0085(4) 0.1022(5) 0.0224(4) 0.077(3) Uani 1 1 d . . .
H12A H -0.0521 0.0894 0.0078 0.115 Uiso 1 1 calc R . .
H12B H -0.0033 0.0734 0.0550 0.115 Uiso 1 1 calc R . .
H12C H 0.0264 0.0847 -0.0012 0.115 Uiso 1 1 calc R . .
C13 C -0.0109(5) 0.2427(7) -0.0178(3) 0.089(4) Uani 1 1 d . . .
H13A H 0.0029 0.2996 -0.0128 0.133 Uiso 1 1 calc R . .
H13B H -0.0575 0.2412 -0.0285 0.133 Uiso 1 1 calc R . .
H13C H 0.0169 0.2175 -0.0442 0.133 Uiso 1 1 calc R . .
C14 C 0.0682(4) 0.2095(4) 0.0490(3) 0.0373(19) Uani 1 1 d . . .
H14A H 0.0986 0.1989 0.0206 0.056 Uiso 1 1 calc R . .
H14B H 0.0783 0.1719 0.0771 0.056 Uiso 1 1 calc R . .
H14C H 0.0737 0.2659 0.0607 0.056 Uiso 1 1 calc R . .
C15 C 0.1220(3) 0.3897(4) 0.2800(3) 0.0264(17) Uani 1 1 d . . .
C16 C 0.1233(3) 0.3380(4) 0.3233(3) 0.0285(17) Uani 1 1 d . . .
C17 C 0.1334(4) 0.3739(5) 0.3707(3) 0.044(2) Uani 1 1 d . . .
H17 H 0.1345 0.3398 0.3999 0.053 Uiso 1 1 calc R . .
C18 C 0.1418(4) 0.4573(5) 0.3772(3) 0.055(2) Uani 1 1 d . . .
H18 H 0.1483 0.4800 0.4102 0.065 Uiso 1 1 calc R . .
C19 C 0.1406(4) 0.5061(4) 0.3347(3) 0.041(2) Uani 1 1 d . . .
H19 H 0.1464 0.5633 0.3388 0.049 Uiso 1 1 calc R . .
C20 C 0.1313(3) 0.4756(4) 0.2864(3) 0.0330(18) Uani 1 1 d . . .
C21 C 0.1164(3) 0.2450(4) 0.3205(3) 0.0360(19) Uani 1 1 d . . .
C22 C 0.0477(4) 0.2232(5) 0.2984(3) 0.044(2) Uani 1 1 d . . .
H22A H 0.0129 0.2426 0.3215 0.066 Uiso 1 1 calc R . .
H22B H 0.0441 0.1638 0.2945 0.066 Uiso 1 1 calc R . .
H22C H 0.0423 0.2494 0.2650 0.066 Uiso 1 1 calc R . .
C23 C 0.1721(4) 0.2092(4) 0.2874(3) 0.0360(19) Uani 1 1 d . . .
H23A H 0.1729 0.2373 0.2544 0.054 Uiso 1 1 calc R . .
H23B H 0.1641 0.1508 0.2821 0.054 Uiso 1 1 calc R . .
H23C H 0.2149 0.2167 0.3047 0.054 Uiso 1 1 calc R . .
C24 C 0.1211(4) 0.2022(5) 0.3719(3) 0.051(2) Uani 1 1 d . . .
H24A H 0.1654 0.2110 0.3864 0.076 Uiso 1 1 calc R . .
H24B H 0.1135 0.1435 0.3673 0.076 Uiso 1 1 calc R . .
H24C H 0.0875 0.2246 0.3950 0.076 Uiso 1 1 calc R . .
C25 C 0.1313(3) 0.5338(4) 0.2408(3) 0.0306(18) Uani 1 1 d . . .
C26 C 0.1903(3) 0.5160(4) 0.2055(3) 0.041(2) Uani 1 1 d . . .
H26A H 0.2318 0.5208 0.2248 0.061 Uiso 1 1 calc R . .
H26B H 0.1905 0.5553 0.1773 0.061 Uiso 1 1 calc R . .
H26C H 0.1863 0.4604 0.1919 0.061 Uiso 1 1 calc R . .
C27 C 0.0652(3) 0.5298(4) 0.2116(3) 0.0372(19) Uani 1 1 d . . .
H27A H 0.0573 0.4737 0.2001 0.056 Uiso 1 1 calc R . .
H27B H 0.0673 0.5662 0.1819 0.056 Uiso 1 1 calc R . .
H27C H 0.0289 0.5471 0.2340 0.056 Uiso 1 1 calc R . .
C28 C 0.1384(4) 0.6246(4) 0.2572(3) 0.043(2) Uani 1 1 d . . .
H28A H 0.1028 0.6386 0.2812 0.065 Uiso 1 1 calc R . .
H28B H 0.1354 0.6599 0.2271 0.065 Uiso 1 1 calc R . .
H28C H 0.1816 0.6326 0.2738 0.065 Uiso 1 1 calc R . .
C29 C 0.2163(4) 0.4065(4) 0.0841(3) 0.0327(18) Uani 1 1 d . . .
C30 C 0.2051(4) 0.4733(4) 0.0508(3) 0.0356(19) Uani 1 1 d . . .
C31 C 0.2605(4) 0.5162(4) 0.0331(3) 0.043(2) Uani 1 1 d . . .
H31 H 0.2540 0.5628 0.0122 0.052 Uiso 1 1 calc R . .
C32 C 0.3239(4) 0.4928(5) 0.0452(3) 0.049(2) Uani 1 1 d . . .
H32 H 0.3606 0.5236 0.0331 0.059 Uiso 1 1 calc R . .
C33 C 0.3344(4) 0.4248(5) 0.0749(3) 0.046(2) Uani 1 1 d . . .
H33 H 0.3787 0.4080 0.0819 0.055 Uiso 1 1 calc R . .
C34 C 0.2819(4) 0.3797(4) 0.0950(3) 0.0330(18) Uani 1 1 d . . .
C35 C 0.1361(5) 0.4981(5) 0.0317(3) 0.051(2) Uani 1 1 d . . .
C36 C 0.0907(4) 0.5240(7) 0.0757(4) 0.083(4) Uani 1 1 d . . .
H36A H 0.0839 0.4777 0.0987 0.125 Uiso 1 1 calc R . .
H36B H 0.0478 0.5419 0.0620 0.125 Uiso 1 1 calc R . .
H36C H 0.1115 0.5691 0.0944 0.125 Uiso 1 1 calc R . .
C37 C 0.1073(6) 0.4265(5) 0.0021(4) 0.112(5) Uani 1 1 d . . .
H37A H 0.1384 0.4103 -0.0248 0.169 Uiso 1 1 calc R . .
H37B H 0.0650 0.4427 -0.0133 0.169 Uiso 1 1 calc R . .
H37C H 0.1000 0.3804 0.0252 0.169 Uiso 1 1 calc R . .
C38 C 0.1375(5) 0.5713(5) -0.0053(3) 0.057(2) Uani 1 1 d . . .
H38A H 0.1563 0.6190 0.0121 0.085 Uiso 1 1 calc R . .
H38B H 0.0922 0.5837 -0.0165 0.085 Uiso 1 1 calc R . .
H38C H 0.1649 0.5576 -0.0350 0.085 Uiso 1 1 calc R . .
C39 C 0.2951(4) 0.2986(4) 0.1229(3) 0.040(2) Uani 1 1 d . . .
C40 C 0.2654(5) 0.2276(5) 0.0927(3) 0.064(3) Uani 1 1 d . . .
H40A H 0.2169 0.2328 0.0921 0.095 Uiso 1 1 calc R . .
H40B H 0.2777 0.1759 0.1089 0.095 Uiso 1 1 calc R . .
H40C H 0.2826 0.2287 0.0577 0.095 Uiso 1 1 calc R . .
C41 C 0.2683(4) 0.3009(4) 0.1777(3) 0.039(2) Uani 1 1 d . . .
H41A H 0.2832 0.3511 0.1945 0.059 Uiso 1 1 calc R . .
H41B H 0.2849 0.2534 0.1966 0.059 Uiso 1 1 calc R . .
H41C H 0.2196 0.2995 0.1770 0.059 Uiso 1 1 calc R . .
C42 C 0.3701(4) 0.2823(6) 0.1295(4) 0.077(3) Uani 1 1 d . . .
H42A H 0.3909 0.2766 0.0959 0.116 Uiso 1 1 calc R . .
H42B H 0.3765 0.2319 0.1490 0.116 Uiso 1 1 calc R . .
H42C H 0.3905 0.3281 0.1478 0.116 Uiso 1 1 calc R . .
C43 C 0.1513(3) 0.1129(4) 0.1694(3) 0.0333(18) Uani 1 1 d . . .
H43A H 0.1877 0.1302 0.1924 0.040 Uiso 1 1 calc R . .
H43B H 0.1692 0.1083 0.1344 0.040 Uiso 1 1 calc R . .
C44 C 0.1241(4) 0.0342(5) 0.1861(4) 0.067(3) Uani 1 1 d . . .
H44A H 0.1258 0.0289 0.2236 0.080 Uiso 1 1 calc R . .
H44B H 0.1486 -0.0120 0.1705 0.080 Uiso 1 1 calc R . .
C45 C 0.0510(4) 0.0373(5) 0.1666(3) 0.060(3) Uani 1 1 d . . .
H45A H 0.0477 0.0196 0.1306 0.072 Uiso 1 1 calc R . .
H45B H 0.0214 0.0031 0.1879 0.072 Uiso 1 1 calc R . .
C46 C 0.0350(4) 0.1292(4) 0.1727(3) 0.039(2) Uani 1 1 d . . .
H46A H 0.0056 0.1479 0.1447 0.046 Uiso 1 1 calc R . .
H46B H 0.0125 0.1394 0.2056 0.046 Uiso 1 1 calc R . .

loop_
_atom_site_aniso_label
_atom_site_aniso_U_11
_atom_site_aniso_U_22
_atom_site_aniso_U_33
_atom_site_aniso_U_23
_atom_site_aniso_U_13
_atom_site_aniso_U_12
Dy1 0.02203(19) 0.02473(19) 0.0346(2) -0.00102(17) -0.00224(17) -0.00046(16)
O1 0.022(3) 0.032(3) 0.040(3) -0.010(2) -0.006(2) 0.004(2)
O2 0.016(3) 0.024(2) 0.032(3) -0.006(2) 0.001(2) 0.0055(19)
O3 0.036(3) 0.026(3) 0.035(3) 0.005(2) -0.003(2) -0.006(2)
O4 0.040(3) 0.026(3) 0.048(3) 0.005(2) 0.001(3) 0.002(2)
C1 0.029(4) 0.021(4) 0.028(4) 0.003(3) -0.003(3) -0.001(3)
C2 0.029(4) 0.028(4) 0.033(4) 0.002(4) -0.008(3) -0.007(3)
C3 0.025(5) 0.052(5) 0.056(6) -0.010(5) 0.006(4) -0.004(4)
C4 0.035(5) 0.066(6) 0.068(6) -0.021(5) -0.004(5) -0.025(5)
C5 0.054(6) 0.040(5) 0.058(6) -0.013(4) -0.007(5) -0.015(4)
C6 0.040(5) 0.023(4) 0.037(5) 0.003(4) -0.008(4) 0.002(4)
C7 0.021(4) 0.030(4) 0.033(4) -0.006(3) -0.004(3) -0.002(3)
C8 0.044(5) 0.027(4) 0.041(5) 0.000(4) -0.009(4) -0.002(3)
C9 0.031(4) 0.033(4) 0.040(5) -0.005(4) 0.002(4) 0.001(3)
C10 0.029(5) 0.060(6) 0.056(6) -0.013(5) 0.001(4) 0.011(4)
C11 0.039(5) 0.039(5) 0.043(5) -0.012(4) -0.012(4) 0.009(4)
C12 0.048(6) 0.062(6) 0.120(9) -0.051(6) -0.021(6) 0.003(5)
C13 0.058(7) 0.160(11) 0.048(6) 0.017(7) 0.012(5) 0.018(7)
C14 0.037(4) 0.040(5) 0.034(5) -0.018(4) 0.011(4) 0.001(4)
C15 0.013(4) 0.026(4) 0.039(5) -0.008(4) 0.001(3) 0.006(3)
C16 0.024(4) 0.029(4) 0.033(4) 0.001(3) 0.001(3) -0.003(3)
C17 0.053(5) 0.041(5) 0.039(5) -0.001(4) -0.003(4) -0.005(4)
C18 0.077(7) 0.044(6) 0.043(6) -0.025(5) 0.005(5) -0.003(5)
C19 0.047(5) 0.026(4) 0.050(6) -0.008(4) -0.007(4) -0.006(4)
C20 0.022(4) 0.027(4) 0.050(5) -0.011(4) 0.003(4) 0.003(3)
C21 0.031(5) 0.033(4) 0.044(5) 0.002(4) 0.006(4) -0.001(3)
C22 0.039(5) 0.039(5) 0.053(6) 0.006(4) 0.009(4) -0.018(4)
C23 0.035(4) 0.027(4) 0.046(5) -0.004(4) -0.004(4) 0.000(3)
C24 0.070(6) 0.040(5) 0.043(5) 0.007(4) 0.005(5) -0.010(4)
C25 0.022(4) 0.019(4) 0.050(5) -0.011(4) -0.001(4) -0.005(3)
C26 0.033(5) 0.032(4) 0.057(5) 0.010(4) -0.001(4) -0.002(3)
C27 0.031(4) 0.031(4) 0.050(5) 0.003(4) -0.001(4) 0.008(3)
C28 0.037(5) 0.020(4) 0.073(6) -0.004(4) 0.005(4) -0.005(3)
C29 0.045(5) 0.024(4) 0.029(4) 0.000(3) 0.003(4) -0.007(4)
C30 0.052(5) 0.030(4) 0.026(4) -0.005(3) 0.008(4) -0.008(4)
C31 0.066(6) 0.027(4) 0.037(5) 0.004(4) 0.008(4) 0.001(4)
C32 0.058(6) 0.036(5) 0.053(6) 0.008(4) 0.024(5) -0.010(4)
C33 0.037(5) 0.047(5) 0.054(6) -0.004(4) 0.018(4) 0.002(4)
C34 0.041(5) 0.025(4) 0.034(4) 0.003(3) 0.021(4) 0.005(3)
C35 0.073(6) 0.035(5) 0.044(5) 0.008(4) -0.026(5) -0.007(4)
C36 0.044(6) 0.115(9) 0.092(8) 0.053(7) 0.004(6) 0.018(6)
C37 0.161(12) 0.035(6) 0.141(11) 0.024(6) -0.114(9) -0.032(6)
C38 0.078(7) 0.045(5) 0.047(5) 0.008(4) -0.018(5) 0.001(5)
C39 0.034(5) 0.039(5) 0.048(5) -0.001(4) 0.016(4) 0.007(4)
C40 0.104(8) 0.029(5) 0.058(6) 0.002(5) 0.016(6) 0.014(5)
C41 0.031(4) 0.042(5) 0.045(5) 0.011(4) 0.005(4) 0.011(4)
C42 0.045(6) 0.087(7) 0.099(8) 0.035(6) 0.027(6) 0.036(5)
C43 0.033(4) 0.031(4) 0.036(5) -0.003(4) 0.000(4) 0.006(3)
C44 0.072(7) 0.034(5) 0.095(8) 0.010(5) -0.051(6) 0.021(5)
C45 0.078(7) 0.065(6) 0.037(5) 0.005(5) -0.007(5) -0.056(5)
C46 0.037(5) 0.037(5) 0.043(5) 0.003(4) 0.001(4) -0.003(4)

loop_
_atom_type_symbol
_atom_type_description
_atom_type_scat_dispersion_real
_atom_type_scat_dispersion_imag
_atom_type_scat_source
C C 0.0033 0.0016 'International Tables Vol C Tables 4.2.6.8 and 6.1.1.4'
H H 0.0000 0.0000 'International Tables Vol C Tables 4.2.6.8 and 6.1.1.4'
O O 0.0106 0.0060 'International Tables Vol C Tables 4.2.6.8 and 6.1.1.4'
Dy Dy -0.1892 4.4098 'International Tables Vol C Tables 4.2.6.8 and 6.1.1.4'

loop_
_geom_angle_atom_site_label_1
_geom_angle_atom_site_label_2
_geom_angle_atom_site_label_3
_geom_angle
_geom_angle_site_symmetry_1
_geom_angle_site_symmetry_3
_geom_angle_publ_flag
O1 Dy1 O3 108.97(18) . . ?
O1 Dy1 O2 123.38(16) . . ?
O3 Dy1 O2 113.12(17) . . ?
O1 Dy1 O4 89.58(17) . . ?
O3 Dy1 O4 119.10(17) . . ?
O2 Dy1 O4 100.94(16) . . ?
C1 O1 Dy1 164.8(4) . . ?
C15 O2 Dy1 175.7(4) . . ?
C29 O3 Dy1 164.1(4) . . ?
C43 O4 C46 109.6(5) . . ?
C43 O4 Dy1 131.1(4) . . ?
C46 O4 Dy1 118.6(4) . . ?
O1 C1 C6 120.4(6) . . ?
O1 C1 C2 118.9(6) . . ?
C6 C1 C2 120.6(7) . . ?
C3 C2 C1 117.0(7) . . ?
C3 C2 C7 121.1(6) . . ?
C1 C2 C7 121.8(6) . . ?
C4 C3 C2 122.6(8) . . ?
C5 C4 C3 119.0(8) . . ?
C4 C5 C6 123.1(8) . . ?
C1 C6 C5 117.4(7) . . ?
C1 C6 C11 127.9(7) . . ?
C5 C6 C11 114.5(7) . . ?
C9 C7 C2 111.4(5) . . ?
C9 C7 C10 107.1(6) . . ?
C2 C7 C10 111.1(5) . . ?
C9 C7 C8 111.5(5) . . ?
C2 C7 C8 109.5(6) . . ?
C10 C7 C8 106.2(6) . . ?
C13 C11 C14 106.7(7) . . ?
C13 C11 C6 107.2(6) . . ?
C14 C11 C6 117.6(6) . . ?
C13 C11 C12 110.9(7) . . ?
C14 C11 C12 104.6(6) . . ?
C6 C11 C12 109.8(7) . . ?
O2 C15 C16 119.9(6) . . ?
O2 C15 C20 120.6(6) . . ?
C16 C15 C20 119.4(6) . . ?
C17 C16 C15 117.8(6) . . ?
C17 C16 C21 118.5(6) . . ?
C15 C16 C21 123.6(6) . . ?
C18 C17 C16 123.1(8) . . ?
C19 C18 C17 118.0(7) . . ?
C18 C19 C20 122.7(7) . . ?
C19 C20 C15 118.9(7) . . ?
C19 C20 C25 119.6(6) . . ?
C15 C20 C25 121.5(6) . . ?
C24 C21 C16 114.1(6) . . ?
C24 C21 C23 106.3(6) . . ?
C16 C21 C23 110.0(6) . . ?
C24 C21 C22 106.4(6) . . ?
C16 C21 C22 109.2(6) . . ?
C23 C21 C22 110.8(6) . . ?
C20 C25 C26 110.7(6) . . ?
C20 C25 C27 111.3(6) . . ?
C26 C25 C27 111.1(6) . . ?
C20 C25 C28 112.3(6) . . ?
C26 C25 C28 106.1(6) . . ?
C27 C25 C28 105.0(6) . . ?
O3 C29 C30 120.1(7) . . ?
O3 C29 C34 119.2(6) . . ?
C30 C29 C34 120.7(7) . . ?
C31 C30 C29 117.7(7) . . ?
C31 C30 C35 118.9(7) . . ?
C29 C30 C35 123.3(7) . . ?
C32 C31 C30 121.8(7) . . ?
C31 C32 C33 120.0(8) . . ?
C32 C33 C34 121.7(8) . . ?
C33 C34 C29 117.8(7) . . ?
C33 C34 C39 120.3(7) . . ?
C29 C34 C39 121.6(6) . . ?
C37 C35 C36 111.8(9) . . ?
C37 C35 C30 108.0(7) . . ?
C36 C35 C30 111.7(7) . . ?
C37 C35 C38 106.4(7) . . ?
C36 C35 C38 105.6(7) . . ?
C30 C35 C38 113.2(7) . . ?
C40 C39 C41 111.5(6) . . ?
C40 C39 C34 110.0(7) . . ?
C41 C39 C34 111.2(6) . . ?
C40 C39 C42 108.1(7) . . ?
C41 C39 C42 104.1(7) . . ?
C34 C39 C42 111.9(6) . . ?
O4 C43 C44 107.4(6) . . ?
C43 C44 C45 103.1(6) . . ?
C46 C45 C44 101.3(6) . . ?
O4 C46 C45 106.2(6) . . ?

loop_
_geom_bond_atom_site_label_1
_geom_bond_atom_site_label_2
_geom_bond_distance
_geom_bond_site_symmetry_2
_geom_bond_publ_flag
Dy1 O1 2.078(4) . ?
Dy1 O3 2.092(5) . ?
Dy1 O2 2.100(4) . ?
Dy1 O4 2.392(4) . ?
O1 C1 1.354(8) . ?
O2 C15 1.348(8) . ?
O3 C29 1.355(8) . ?
O4 C43 1.442(8) . ?
O4 C46 1.445(8) . ?
C1 C6 1.403(9) . ?
C1 C2 1.436(9) . ?
C2 C3 1.387(9) . ?
C2 C7 1.527(9) . ?
C3 C4 1.380(11) . ?
C4 C5 1.347(11) . ?
C5 C6 1.404(10) . ?
C6 C11 1.549(10) . ?
C7 C9 1.524(9) . ?
C7 C10 1.539(9) . ?
C7 C8 1.546(9) . ?
C11 C13 1.509(11) . ?
C11 C14 1.521(10) . ?
C11 C12 1.564(10) . ?
C15 C16 1.419(9) . ?
C15 C20 1.427(9) . ?
C16 C17 1.389(10) . ?
C16 C21 1.530(9) . ?
C17 C18 1.386(10) . ?
C18 C19 1.373(11) . ?
C19 C20 1.375(10) . ?
C20 C25 1.529(10) . ?
C21 C24 1.521(10) . ?
C21 C23 1.534(9) . ?
C21 C22 1.542(10) . ?
C25 C26 1.535(9) . ?
C25 C27 1.536(9) . ?
C25 C28 1.554(9) . ?
C29 C30 1.416(9) . ?
C29 C34 1.420(10) . ?
C30 C31 1.396(10) . ?
C30 C35 1.531(11) . ?
C31 C32 1.370(11) . ?
C32 C33 1.375(10) . ?
7C33 C34 1.393(10) . ?
C34 C39 1.539(10) . ?
C35 C37 1.521(11) . ?
C35 C36 1.531(12) . ?
C35 C38 1.543(10) . ?
C39 C40 1.527(11) . ?
C39 C41 1.537(10) . ?
C39 C42 1.543(11) . ?
C43 C44 1.467(10) . ?
C44 C45 1.558(11) . ?
C45 C46 1.547(11) . ?
